data_1540124
loop_
_publ_author_name
'Huang, B.'
'Yvon, K.'
'Fischer, P.'

_publ_section_title
;
 Li Mg2 Ru H7, a new quaternary metal hydride containing octahedral
 [Ru(H)H6]4- complex anions
;
_journal_name_full 'Journal of Alloys Compd.'
_journal_page_first 243
_journal_page_last 246
_journal_volume 210
_journal_year 1994
_chemical_formula_sum 'D7 Li Mg2 Ru'
_chemical_name_systematic 'Li Mg2 Ru D7'
_space_group_IT_number 194
_symmetry_space_group_name_Hall '-P 6c 2c'
_symmetry_space_group_name_H-M 'P 63/m m c'
_cell_angle_alpha 90
_cell_angle_beta 90
_cell_angle_gamma 120
_cell_formula_units_Z 2
_cell_length_a 4.6998
_cell_length_b 4.6998
_cell_length_c 10.6674
_cell_volume 204.055
_citation_journal_id_ASTM JALCEU
_cod_data_source_file Huang_JALCEU_1994_985.cif
_cod_data_source_block D7Li1Mg2Ru1
_cod_original_cell_volume 204.0553
_cod_original_formula_sum 'D7 Li1 Mg2 Ru1'
_cod_database_code 1540124

loop_
_symmetry_equiv_pos_as_xyz
x,y,z
x-y,x,z+1/2
-y,x-y,z
-x,-y,z+1/2
-x+y,-x,z
y,-x+y,z+1/2
-y,-x,-z+1/2
x-y,-y,-z
x,x-y,-z+1/2
y,x,-z
-x+y,y,-z+1/2
-x,-x+y,-z
-x,-y,-z
-x+y,-x,-z-1/2
y,-x+y,-z
x,y,-z-1/2
x-y,x,-z
-y,x-y,-z-1/2
y,x,z-1/2
-x+y,y,z
-x,-x+y,z-1/2
-y,-x,z
x-y,-y,z-1/2
x,x-y,z

loop_
_atom_site_label
_atom_site_type_symbol
_atom_site_fract_x
_atom_site_fract_y
_atom_site_fract_z
_atom_site_occupancy
_atom_site_U_iso_or_equiv
Li1 Li 0 0 0.25 1 0.0
D1 D 0.3333 0.6667 0.25 1 0.0
Mg1 Mg 0.3333 0.6667 0.0764 1 0.0
Ru1 Ru 0 0 0 1 0.0
D2 D 0.167 0.334 0.5945 1 0.0
